data_7035246
loop_
_publ_author_name
'Bag, Partha Pratim'
'Wang, Xu-Sheng'
'Cao, Rong'

_publ_section_title
;
 Microwave-assisted large scale synthesis of lanthanide metal-organic
 frameworks (Ln-MOFs), having a preferred conformation and
 photoluminescence properties.
;
_journal_issue 26
_journal_name_full 'Dalton transactions (Cambridge, England : 2003)'
_journal_page_first 11954
_journal_page_last 11962
_journal_paper_doi 10.1039/c5dt01598g
_journal_volume 44
_journal_year 2015
_chemical_formula_sum 'C30 H27 Cl La N5 O14'
_chemical_formula_weight 855.93
_chemical_name_systematic
; 
 ? 
;
_space_group_IT_number 2
_symmetry_cell_setting triclinic
_symmetry_space_group_name_Hall '-P 1'
_symmetry_space_group_name_H-M 'P -1'
_atom_sites_solution_hydrogens geom
_atom_sites_solution_primary direct
_atom_sites_solution_secondary difmap
_audit_creation_method SHELXL-97
_audit_update_record
;
2015-03-10 deposited with the CCDC.
2015-05-26 downloaded from the CCDC.
;
_cell_angle_alpha 106.1310(10)
_cell_angle_beta 98.9710(10)
_cell_angle_gamma 100.4790(10)
_cell_formula_units_Z 2
_cell_length_a 9.55740(10)
_cell_length_b 12.6056(2)
_cell_length_c 18.9892(3)
_cell_measurement_reflns_used 11263
_cell_measurement_temperature 100(2)
_cell_measurement_theta_max 29.0480
_cell_measurement_theta_min 3.1060
_cell_volume 2108.78(6)
_computing_cell_refinement 'CrysAlisPro, Agilent Technologies, Version 1.171.37.33'
_computing_data_collection 'CrysAlisPro, Agilent Technologies, Version 1.171.37.33'
_computing_data_reduction 'CrysAlisPro, Agilent Technologies, Version 1.171.37.33'
_computing_structure_refinement 'SHELXL-97 (Sheldrick, 2008)'
_computing_structure_solution 'SHELXS-97 (Sheldrick, 2008)'
_diffrn_ambient_temperature 100(2)
_diffrn_measured_fraction_theta_full 0.987
_diffrn_measured_fraction_theta_max 0.987
_diffrn_measurement_device_type 'SuperNova, Dual, Cu at zero, Atlas'
_diffrn_measurement_method '\w scans'
_diffrn_radiation_monochromator graphite
_diffrn_radiation_source 'fine-focus sealed tube'
_diffrn_radiation_type MoK\a
_diffrn_radiation_wavelength 0.71073
_diffrn_reflns_av_R_equivalents 0.0366
_diffrn_reflns_av_sigmaI/netI 0.0471
_diffrn_reflns_limit_h_max 12
_diffrn_reflns_limit_h_min -13
_diffrn_reflns_limit_k_max 16
_diffrn_reflns_limit_k_min -16
_diffrn_reflns_limit_l_max 25
_diffrn_reflns_limit_l_min -22
_diffrn_reflns_number 28175
_diffrn_reflns_theta_full 29.31
_diffrn_reflns_theta_max 29.31
_diffrn_reflns_theta_min 2.95
_exptl_absorpt_coefficient_mu 1.137
_exptl_absorpt_correction_T_max 0.968
_exptl_absorpt_correction_T_min 0.914
_exptl_absorpt_correction_type multi-scan
_exptl_absorpt_process_details 'CrysAlisPro, Agilent Technologies, Version 1.171.37.33'
_exptl_crystal_colour colourless
_exptl_crystal_density_diffrn 1.348
_exptl_crystal_density_method 'not measured'
_exptl_crystal_description block
_exptl_crystal_F_000 856
_exptl_crystal_size_max 0.079
_exptl_crystal_size_mid 0.050
_exptl_crystal_size_min 0.029
_platon_squeeze_details
;
;
_refine_diff_density_max 1.945
_refine_diff_density_min -2.558
_refine_diff_density_rms 0.161
_refine_ls_extinction_method none
_refine_ls_goodness_of_fit_ref 1.083
_refine_ls_hydrogen_treatment mixed
_refine_ls_matrix_type full
_refine_ls_number_parameters 447
_refine_ls_number_reflns 10138
_refine_ls_number_restraints 0
_refine_ls_restrained_S_all 1.083
_refine_ls_R_factor_all 0.0670
_refine_ls_R_factor_gt 0.0596
_refine_ls_shift/su_max 0.028
_refine_ls_shift/su_mean 0.001
_refine_ls_structure_factor_coef Fsqd
_refine_ls_weighting_details 'calc w=1/[\s^2^(Fo^2^)+(0.1105P)^2^+5.0822P] where P=(Fo^2^+2Fc^2^)/3'
_refine_ls_weighting_scheme calc
_refine_ls_wR_factor_gt 0.1769
_refine_ls_wR_factor_ref 0.1841
_reflns_number_gt 8730
_reflns_number_total 10138
_reflns_threshold_expression >2sigma(I)
_cod_data_source_file c5dt01598g2.cif
_cod_data_source_block la_final
_cod_depositor_comments 'Adding full bibliography for 7035246--7035254.cif.'
_cod_original_cell_volume 2108.78(5)
_cod_database_code 7035246

loop_
_symmetry_equiv_pos_as_xyz
'x, y, z'
'-x, -y, -z'

loop_
_atom_site_label
_atom_site_type_symbol
_atom_site_fract_x
_atom_site_fract_y
_atom_site_fract_z
_atom_site_U_iso_or_equiv
_atom_site_adp_type
_atom_site_occupancy
_atom_site_symmetry_multiplicity
_atom_site_calc_flag
_atom_site_refinement_flags
La1 La -0.23318(3) -0.01821(2) -0.003855(13) 0.02508(11) Uani 1 1 d .
O1 O -0.3095(4) 0.0227(4) 0.11957(19) 0.0360(8) Uani 1 1 d .
O2 O -0.5402(4) 0.0311(3) 0.08820(19) 0.0335(8) Uani 1 1 d .
N2 N 0.0004(5) 0.1475(4) 0.6786(2) 0.0284(8) Uani 1 1 d .
O5 O -0.0025(4) 0.8890(3) 0.9256(2) 0.0342(8) Uani 1 1 d .
O6 O -0.2394(4) 0.8140(4) 0.8833(2) 0.0436(10) Uani 1 1 d .
O4 O -0.1421(4) 0.0673(4) 0.9013(2) 0.0409(9) Uani 1 1 d .
N3 N -0.0428(5) 0.6089(4) 0.6747(2) 0.0325(9) Uani 1 1 d .
O3 O 0.1026(4) 0.1239(4) 0.9354(2) 0.0378(8) Uani 1 1 d .
C10 C -0.0780(5) 0.2322(4) 0.5775(3) 0.0266(9) Uani 1 1 d .
C11 C -0.0191(5) 0.3483(4) 0.6023(2) 0.0273(9) Uani 1 1 d .
C8 C -0.2875(5) 0.2588(5) 0.5016(3) 0.0352(12) Uani 1 1 d .
C12 C -0.0914(5) 0.4200(4) 0.5747(3) 0.0287(9) Uani 1 1 d .
O8 O -0.2776(5) 0.1809(4) 0.0271(3) 0.0496(11) Uani 1 1 d .
C2 C -0.4319(5) 0.0809(4) 0.2171(3) 0.0271(9) Uani 1 1 d .
C13 C -0.2265(6) 0.3749(5) 0.5228(3) 0.0345(11) Uani 1 1 d .
C4 C -0.5566(5) 0.1403(5) 0.3159(3) 0.0336(11) Uani 1 1 d .
H4 H -0.6439 0.1513 0.3317 0.040 Uiso 1 1 calc R
O9 O 0.4004(9) -0.3668(7) -0.2887(5) 0.1003(16) Uani 1 1 d .
C3 C -0.5579(5) 0.0992(5) 0.2406(3) 0.0325(11) Uani 1 1 d .
H3 H -0.6460 0.0833 0.2044 0.039 Uiso 1 1 calc R
C9 C -0.2160(5) 0.1852(5) 0.5272(3) 0.0314(10) Uani 1 1 d .
C20 C -0.0120(6) 0.1227(5) 0.8160(3) 0.0341(11) Uani 1 1 d .
C6 C -0.3049(5) 0.1021(5) 0.2719(3) 0.0306(10) Uani 1 1 d .
H6 H -0.2177 0.0869 0.2578 0.037 Uiso 1 1 calc R
C18 C -0.1255(5) 0.1451(5) 0.7016(3) 0.0323(10) Uani 1 1 d .
H18 H -0.2083 0.1534 0.6707 0.039 Uiso 1 1 calc R
C23 C -0.0180(6) 0.1033(5) 0.8914(3) 0.0361(11) Uani 1 1 d .
C5 C -0.3083(5) 0.1454(5) 0.3466(3) 0.0328(11) Uani 1 1 d .
H5 H -0.2221 0.1614 0.3840 0.039 Uiso 1 1 calc R
C1 C -0.4280(5) 0.0404(4) 0.1343(3) 0.0280(9) Uani 1 1 d .
C16 C 0.1241(6) 0.3975(5) 0.6595(3) 0.0372(11) Uani 1 1 d .
H16A H 0.1463 0.3407 0.6830 0.056 Uiso 1 1 calc R
H16B H 0.1167 0.4652 0.6981 0.056 Uiso 1 1 calc R
H16C H 0.2021 0.4184 0.6344 0.056 Uiso 1 1 calc R
C19 C -0.1345(6) 0.1305(5) 0.7701(3) 0.0343(11) Uani 1 1 d .
H19 H -0.2245 0.1259 0.7858 0.041 Uiso 1 1 calc R
C17 C 0.0074(6) 0.1533(4) 0.6003(3) 0.0323(10) Uani 1 1 d .
H17A H 0.1106 0.1792 0.5984 0.039 Uiso 1 1 calc R
H17B H -0.0309 0.0761 0.5637 0.039 Uiso 1 1 calc R
C21 C 0.1171(6) 0.1281(6) 0.7908(4) 0.0424(13) Uani 1 1 d .
H21 H 0.2029 0.1238 0.8217 0.051 Uiso 1 1 calc R
C27 C -0.0835(6) 0.7410(4) 0.8079(3) 0.0334(11) Uani 1 1 d .
C26 C 0.0559(6) 0.7371(5) 0.7975(3) 0.0385(12) Uani 1 1 d .
H26 H 0.1384 0.7798 0.8365 0.046 Uiso 1 1 calc R
C24 C -0.0203(7) 0.5463(5) 0.5998(3) 0.0378(12) Uani 1 1 d .
H24A H 0.0857 0.5565 0.6020 0.045 Uiso 1 1 calc R
H24B H -0.0608 0.5795 0.5620 0.045 Uiso 1 1 calc R
O7 O -0.4221(5) -0.1971(4) -0.0069(3) 0.0577(13) Uani 1 1 d .
C30 C -0.1102(6) 0.8196(5) 0.8777(3) 0.0355(11) Uani 1 1 d .
C29 C -0.1774(6) 0.6086(5) 0.6851(3) 0.0381(12) Uani 1 1 d .
H29 H -0.2583 0.5623 0.6462 0.046 Uiso 1 1 calc R
C15 C -0.2789(8) 0.0594(6) 0.5017(4) 0.0597(19) Uani 1 1 d .
H15A H -0.3640 0.0394 0.4603 0.090 Uiso 1 1 calc R
H15B H -0.3086 0.0368 0.5436 0.090 Uiso 1 1 calc R
H15C H -0.2053 0.0196 0.4847 0.090 Uiso 1 1 calc R
C28 C -0.2014(6) 0.6740(5) 0.7511(3) 0.0393(12) Uani 1 1 d .
H28 H -0.2981 0.6732 0.7576 0.047 Uiso 1 1 calc R
C22 C 0.1207(6) 0.1396(5) 0.7213(4) 0.0406(13) Uani 1 1 d .
H22 H 0.2085 0.1418 0.7035 0.049 Uiso 1 1 calc R
C7 C -0.4373(6) 0.2091(7) 0.4492(3) 0.0485(16) Uani 1 1 d .
H7A H -0.4898 0.1461 0.4638 0.058 Uiso 1 1 calc R
H7B H -0.4937 0.2684 0.4555 0.058 Uiso 1 1 calc R
C25 C 0.0738(6) 0.6709(5) 0.7303(3) 0.0394(12) Uani 1 1 d .
H25 H 0.1694 0.6685 0.7228 0.047 Uiso 1 1 calc R
C14 C -0.3082(8) 0.4504(7) 0.4897(3) 0.0532(17) Uani 1 1 d .
H14A H -0.3403 0.4153 0.4351 0.080 Uiso 1 1 calc R
H14B H -0.2431 0.5255 0.5011 0.080 Uiso 1 1 calc R
H14C H -0.3933 0.4584 0.5117 0.080 Uiso 1 1 calc R
N5 N 0.4224(12) -0.3717(9) -0.2282(6) 0.102(3) Uani 1 1 d .
O10 O 0.3844(9) -0.3111(7) -0.1717(5) 0.1003(16) Uani 1 1 d .
Cl1 Cl -0.4964(4) -0.1352(3) 0.3197(2) 0.1211(11) Uiso 1 1 d .
N4 N -0.1002(4) -0.1603(4) 0.6020(3) 0.0268(9) Uani 1 1 d .
O13 O -0.2155(10) -0.211(2) 0.5762(5) 0.341(16) Uani 1 1 d .
O12 O -0.0424(14) -0.1547(15) 0.6559(12) 0.269(12) Uani 1 1 d .
O14 O -0.0152(18) -0.1215(13) 0.5761(7) 0.192(6) Uani 1 1 d .
N1 N -0.4307(5) 0.1650(4) 0.3671(2) 0.0331(9) Uani 1 1 d .
O11 O 0.4853(11) -0.4520(9) -0.2152(6) 0.124(3) Uiso 1 1 d .

loop_
_atom_site_aniso_label
_atom_site_aniso_U_11
_atom_site_aniso_U_22
_atom_site_aniso_U_33
_atom_site_aniso_U_23
_atom_site_aniso_U_13
_atom_site_aniso_U_12
La1 0.01926(15) 0.04350(18) 0.01251(15) 0.00419(11) 0.00259(10) 0.01555(11)
O1 0.0236(17) 0.067(2) 0.0166(16) 0.0066(16) 0.0053(13) 0.0189(16)
O2 0.0238(17) 0.058(2) 0.0153(16) 0.0048(15) 0.0009(12) 0.0152(15)
N2 0.028(2) 0.036(2) 0.028(2) 0.0141(17) 0.0115(16) 0.0145(16)
O5 0.0270(18) 0.0432(19) 0.0253(18) -0.0010(15) -0.0004(14) 0.0144(14)
O6 0.0277(19) 0.054(2) 0.038(2) -0.0066(18) 0.0069(16) 0.0153(16)
O4 0.0296(19) 0.073(3) 0.036(2) 0.030(2) 0.0146(16) 0.0258(18)
N3 0.036(2) 0.033(2) 0.028(2) 0.0034(17) 0.0128(18) 0.0108(17)
O3 0.0268(18) 0.059(2) 0.034(2) 0.0196(18) 0.0037(15) 0.0195(16)
C10 0.023(2) 0.038(2) 0.017(2) 0.0070(18) 0.0043(16) 0.0061(17)
C11 0.026(2) 0.039(2) 0.014(2) 0.0017(17) 0.0038(16) 0.0078(18)
C8 0.028(2) 0.064(3) 0.010(2) 0.003(2) 0.0044(17) 0.012(2)
C12 0.033(2) 0.039(2) 0.015(2) 0.0038(18) 0.0097(17) 0.0142(19)
O8 0.042(2) 0.054(2) 0.047(3) 0.0022(19) -0.0040(18) 0.0282(19)
C2 0.022(2) 0.042(3) 0.016(2) 0.0061(18) 0.0026(16) 0.0100(18)
C13 0.041(3) 0.054(3) 0.015(2) 0.009(2) 0.0104(19) 0.027(2)
C4 0.017(2) 0.060(3) 0.019(2) 0.004(2) 0.0051(17) 0.010(2)
O9 0.103(4) 0.110(4) 0.090(4) 0.026(3) 0.029(3) 0.031(3)
C3 0.021(2) 0.057(3) 0.018(2) 0.007(2) 0.0035(17) 0.013(2)
C9 0.022(2) 0.047(3) 0.017(2) 0.0023(19) 0.0042(17) -0.0017(19)
C20 0.032(3) 0.048(3) 0.032(3) 0.020(2) 0.012(2) 0.021(2)
C6 0.022(2) 0.053(3) 0.018(2) 0.007(2) 0.0050(17) 0.014(2)
C18 0.027(2) 0.045(3) 0.029(3) 0.015(2) 0.0070(19) 0.015(2)
C23 0.035(3) 0.054(3) 0.030(3) 0.020(2) 0.010(2) 0.023(2)
C5 0.022(2) 0.060(3) 0.015(2) 0.008(2) 0.0020(17) 0.013(2)
C1 0.025(2) 0.043(3) 0.016(2) 0.0064(18) 0.0029(16) 0.0127(19)
C16 0.028(3) 0.041(3) 0.035(3) 0.006(2) -0.003(2) 0.006(2)
C19 0.027(2) 0.054(3) 0.036(3) 0.024(2) 0.015(2) 0.021(2)
C17 0.039(3) 0.037(3) 0.027(2) 0.011(2) 0.017(2) 0.015(2)
C21 0.031(3) 0.068(4) 0.047(3) 0.033(3) 0.014(2) 0.028(3)
C27 0.029(2) 0.036(3) 0.031(3) 0.000(2) 0.006(2) 0.0129(19)
C26 0.025(2) 0.041(3) 0.042(3) 0.001(2) 0.009(2) 0.009(2)
C24 0.047(3) 0.042(3) 0.032(3) 0.011(2) 0.021(2) 0.019(2)
O7 0.034(2) 0.057(3) 0.090(4) 0.032(3) 0.013(2) 0.0169(19)
C30 0.027(2) 0.045(3) 0.029(3) 0.000(2) 0.004(2) 0.016(2)
C29 0.036(3) 0.044(3) 0.026(3) -0.003(2) 0.008(2) 0.012(2)
C15 0.056(4) 0.051(4) 0.048(4) -0.001(3) 0.006(3) -0.015(3)
C28 0.029(3) 0.050(3) 0.028(3) -0.006(2) 0.006(2) 0.013(2)
C22 0.030(3) 0.057(3) 0.053(4) 0.031(3) 0.021(2) 0.021(2)
C7 0.030(3) 0.092(5) 0.015(2) 0.001(3) 0.008(2) 0.017(3)
C25 0.031(3) 0.041(3) 0.044(3) 0.003(2) 0.018(2) 0.011(2)
C14 0.056(4) 0.085(5) 0.026(3) 0.014(3) 0.006(3) 0.043(4)
N5 0.136(9) 0.118(8) 0.070(6) 0.040(5) 0.031(6) 0.053(7)
O10 0.103(4) 0.110(4) 0.090(4) 0.026(3) 0.029(3) 0.031(3)
N4 0.024(2) 0.049(2) 0.033(2) 0.030(2) 0.0223(18) 0.0309(18)
O13 0.063(6) 0.88(5) 0.058(5) 0.102(13) 0.026(4) 0.102(13)
O12 0.111(9) 0.292(19) 0.40(3) 0.26(2) -0.081(13) -0.073(11)
O14 0.233(16) 0.211(14) 0.122(9) -0.002(9) 0.012(10) 0.133(12)
N1 0.024(2) 0.059(3) 0.0120(18) 0.0054(17) 0.0022(15) 0.0113(18)

loop_
_atom_type_symbol
_atom_type_description
_atom_type_scat_dispersion_real
_atom_type_scat_dispersion_imag
_atom_type_scat_source
C C 0.0033 0.0016 'International Tables Vol C Tables 4.2.6.8 and 6.1.1.4'
Cl Cl 0.1484 0.1585 'International Tables Vol C Tables 4.2.6.8 and 6.1.1.4'
H H 0.0000 0.0000 'International Tables Vol C Tables 4.2.6.8 and 6.1.1.4'
La La -0.2871 2.4523 'International Tables Vol C Tables 4.2.6.8 and 6.1.1.4'
N N 0.0061 0.0033 'International Tables Vol C Tables 4.2.6.8 and 6.1.1.4'
O O 0.0106 0.0060 'International Tables Vol C Tables 4.2.6.8 and 6.1.1.4'

loop_
_geom_angle_atom_site_label_1
_geom_angle_atom_site_label_2
_geom_angle_atom_site_label_3
_geom_angle
_geom_angle_site_symmetry_1
_geom_angle_site_symmetry_3
O2 La1 O3 143.70(14) 2_455 2_556
O2 La1 O5 144.82(13) 2_455 2_566
O3 La1 O5 71.35(13) 2_556 2_566
O2 La1 O1 100.68(11) 2_455 .
O3 La1 O1 75.71(12) 2_556 .
O5 La1 O1 83.04(12) 2_566 .
O2 La1 O4 77.97(12) 2_455 1_554
O3 La1 O4 125.35(12) 2_556 1_554
O5 La1 O4 79.57(13) 2_566 1_554
O1 La1 O4 145.18(14) . 1_554
O2 La1 O6 77.94(12) 2_455 1_544
O3 La1 O6 82.45(14) 2_556 1_544
O5 La1 O6 121.06(12) 2_566 1_544
O1 La1 O6 139.98(15) . 1_544
O4 La1 O6 74.37(15) 1_554 1_544
O2 La1 O8 73.27(13) 2_455 .
O3 La1 O8 135.83(14) 2_556 .
O5 La1 O8 74.53(13) 2_566 .
O1 La1 O8 73.05(15) . .
O4 La1 O8 73.33(15) 1_554 .
O6 La1 O8 140.29(15) 1_544 .
O2 La1 O7 72.05(14) 2_455 .
O3 La1 O7 72.57(14) 2_556 .
O5 La1 O7 140.07(15) 2_566 .
O1 La1 O7 71.97(16) . .
O4 La1 O7 136.88(16) 1_554 .
O6 La1 O7 69.63(16) 1_544 .
O8 La1 O7 124.07(15) . .
O2 La1 O5 116.98(10) 2_455 1_544
O3 La1 O5 65.19(12) 2_556 1_544
O5 La1 O5 74.93(12) 2_566 1_544
O1 La1 O5 139.44(11) . 1_544
O4 La1 O5 63.03(12) 1_554 1_544
O6 La1 O5 46.13(11) 1_544 1_544
O8 La1 O5 130.12(14) . 1_544
O7 La1 O5 104.56(13) . 1_544
O2 La1 C30 96.48(13) 2_455 1_544
O3 La1 C30 74.02(14) 2_556 1_544
O5 La1 C30 98.53(13) 2_566 1_544
O1 La1 C30 147.35(14) . 1_544
O4 La1 C30 65.71(15) 1_554 1_544
O6 La1 C30 22.56(13) 1_544 1_544
O8 La1 C30 139.03(16) . 1_544
O7 La1 C30 87.44(16) . 1_544
O5 La1 C30 23.64(11) 1_544 1_544
C1 O1 La1 129.5(3) . .
C1 O2 La1 176.5(3) . 2_455
C22 N2 C18 122.0(4) . .
C22 N2 C17 117.8(4) . .
C18 N2 C17 120.1(4) . .
C30 O5 La1 170.6(3) . 2_566
C30 O5 La1 83.7(3) . 1_566
La1 O5 La1 105.07(12) 2_566 1_566
C30 O6 La1 106.0(3) . 1_566
C23 O4 La1 134.0(3) . 1_556
C29 N3 C25 120.4(4) . .
C29 N3 C24 119.9(5) . .
C25 N3 C24 119.7(4) . .
C23 O3 La1 136.0(4) . 2_556
C11 C10 C9 120.6(5) . .
C11 C10 C17 120.3(4) . .
C9 C10 C17 119.0(5) . .
C10 C11 C12 120.2(4) . .
C10 C11 C16 119.8(5) . .
C12 C11 C16 120.0(5) . .
C13 C8 C9 122.1(5) . .
C13 C8 C7 119.7(5) . .
C9 C8 C7 118.2(5) . .
C11 C12 C13 120.2(5) . .
C11 C12 C24 119.0(5) . .
C13 C12 C24 120.8(5) . .
C3 C2 C6 118.2(4) . .
C3 C2 C1 121.9(4) . .
C6 C2 C1 119.9(4) . .
C8 C13 C12 118.7(5) . .
C8 C13 C14 119.4(5) . .
C12 C13 C14 121.9(6) . .
N1 C4 C3 119.7(4) . .
C4 C3 C2 120.5(4) . .
C8 C9 C10 118.1(5) . .
C8 C9 C15 122.1(5) . .
C10 C9 C15 119.8(6) . .
C19 C20 C21 118.7(5) . .
C19 C20 C23 121.4(5) . .
C21 C20 C23 119.8(5) . .
C5 C6 C2 119.1(4) . .
N2 C18 C19 119.9(5) . .
O3 C23 O4 128.0(5) . .
O3 C23 C20 115.6(5) . .
O4 C23 C20 116.4(5) . .
N1 C5 C6 121.0(4) . .
O2 C1 O1 126.3(4) . .
O2 C1 C2 117.3(4) . .
O1 C1 C2 116.4(4) . .
C18 C19 C20 119.7(5) . .
C10 C17 N2 113.0(4) . .
C22 C21 C20 119.9(5) . .
C28 C27 C26 118.8(5) . .
C28 C27 C30 119.2(5) . .
C26 C27 C30 122.0(5) . .
C25 C26 C27 119.4(5) . .
N3 C24 C12 113.0(4) . .
O6 C30 O5 123.9(5) . .
O6 C30 C27 117.3(5) . .
O5 C30 C27 118.8(4) . .
O6 C30 La1 51.5(3) . 1_566
O5 C30 La1 72.7(3) . 1_566
C27 C30 La1 166.3(4) . 1_566
N3 C29 C28 121.2(5) . .
C29 C28 C27 119.4(5) . .
N2 C22 C21 119.8(5) . .
N1 C7 C8 113.2(4) . .
N3 C25 C26 120.7(5) . .
O9 N5 O10 126.6(11) . .
O9 N5 O11 118.4(11) . .
O10 N5 O11 114.9(9) . .
O12 N4 O13 123.8(11) . .
O12 N4 O14 104.5(11) . .
O13 N4 O14 130.6(10) . .
C5 N1 C4 121.3(4) . .
C5 N1 C7 121.6(4) . .
C4 N1 C7 117.0(4) . .

loop_
_geom_bond_atom_site_label_1
_geom_bond_atom_site_label_2
_geom_bond_distance
_geom_bond_site_symmetry_2
La1 O2 2.435(3) 2_455
La1 O3 2.466(4) 2_556
La1 O5 2.493(3) 2_566
La1 O1 2.508(3) .
La1 O4 2.527(4) 1_554
La1 O6 2.542(4) 1_544
La1 O8 2.544(4) .
La1 O7 2.601(5) .
La1 O5 3.002(4) 1_544
La1 C30 3.124(5) 1_544
O1 C1 1.252(6) .
O2 C1 1.240(6) .
O2 La1 2.435(3) 2_455
N2 C22 1.336(7) .
N2 C18 1.341(6) .
N2 C17 1.521(6) .
O5 C30 1.261(6) .
O5 La1 2.493(3) 2_566
O5 La1 3.002(4) 1_566
O6 C30 1.247(6) .
O6 La1 2.542(4) 1_566
O4 C23 1.253(7) .
O4 La1 2.527(4) 1_556
N3 C29 1.331(7) .
N3 C25 1.351(7) .
N3 C24 1.492(6) .
O3 C23 1.251(6) .
O3 La1 2.466(4) 2_556
C10 C11 1.385(7) .
C10 C9 1.419(6) .
C10 C17 1.504(7) .
C11 C12 1.394(7) .
C11 C16 1.514(7) .
C8 C13 1.390(8) .
C8 C9 1.393(8) .
C8 C7 1.522(7) .
C12 C13 1.410(7) .
C12 C24 1.518(8) .
C2 C3 1.383(6) .
C2 C6 1.401(6) .
C2 C1 1.520(6) .
C13 C14 1.536(8) .
C4 N1 1.350(6) .
C4 C3 1.376(7) .
O9 N5 1.156(11) .
C9 C15 1.499(8) .
C20 C19 1.383(7) .
C20 C21 1.388(7) .
C20 C23 1.526(7) .
C6 C5 1.379(7) .
C18 C19 1.376(7) .
C5 N1 1.333(6) .
C21 C22 1.373(8) .
C27 C28 1.385(7) .
C27 C26 1.385(7) .
C27 C30 1.507(7) .
C26 C25 1.371(8) .
C30 La1 3.124(5) 1_566
C29 C28 1.373(7) .
C7 N1 1.518(6) .
N5 O10 1.278(12) .
N5 O11 1.327(13) .
N4 O12 1.063(16) .
N4 O13 1.125(14) .
N4 O14 1.120(19) .

loop_
_platon_squeeze_void_nr
_platon_squeeze_void_average_x
_platon_squeeze_void_average_y
_platon_squeeze_void_average_z
_platon_squeeze_void_volume
_platon_squeeze_void_count_electrons
1 0.002 0.500 0.000 596.6 10.1
